data_7058541
loop_
_publ_author_name
'Mohanty, Monalisa'
'MAURYA, Shailendra K'
'Banerjee, Atanu'
'Patra, Sushree Aradhana'
'Maurya, Mannar Ram'
'Crochet, Aurelien'
'Brzezinski, Krzysztof'
'Dinda, Rupam'

_publ_section_title
;
 In vitro cytotoxicity and catalytic evaluation of dioxidovanadium(V)
 complexes in azohydrazone ligand environment
;
_journal_name_full 'New Journal of Chemistry'
_journal_paper_doi 10.1039/C9NJ01815H
_journal_year 2019
_chemical_formula_moiety 'C20 H14 N4 O5 V, C6 H16 N'
_chemical_formula_sum 'C26 H30 N5 O5 V'
_chemical_formula_weight 543.49
_space_group_crystal_system monoclinic
_space_group_IT_number 4
_space_group_name_Hall 'P 2yb'
_space_group_name_H-M_alt 'P 1 21 1'
_symmetry_space_group_name_Hall 'P 2yb'
_symmetry_space_group_name_H-M 'P 1 21 1'
_atom_sites_solution_hydrogens geom
_atom_sites_solution_primary dual
_audit_creation_date 2019-03-13
_audit_creation_method
;
Olex2 1.2
(compiled 2018.05.29 svn.r3508 for OlexSys, GUI svn.r5506)
;
_audit_update_record
;
2019-03-13 deposited with the CCDC.    2019-06-27 downloaded from the CCDC.
;
_cell_angle_alpha 90
_cell_angle_beta 91.071(4)
_cell_angle_gamma 90
_cell_formula_units_Z 2
_cell_length_a 6.8790(3)
_cell_length_b 8.5804(3)
_cell_length_c 22.3944(11)
_cell_measurement_reflns_used 9616
_cell_measurement_temperature 200(2)
_cell_measurement_theta_max 25.57
_cell_measurement_theta_min 1.81
_cell_volume 1321.59(10)
_computing_cell_refinement 'X-Area (Stoe & Cie, 2009)'
_computing_data_collection 'X-Area (Stoe & Cie, 2009)'
_computing_data_reduction 'X-RED32(Stoe & Cie, 2009)'
_computing_molecular_graphics 'Olex2 (Dolomanov et al., 2009)'
_computing_publication_material 'Olex2 (Dolomanov et al., 2009)'
_computing_structure_refinement 'ShelXL (Sheldrick, 2015)'
_computing_structure_solution 'ShelXT (Sheldrick, 2015)'
_diffrn_ambient_temperature 200(2)
_diffrn_detector_area_resol_mean 6.67
_diffrn_measured_fraction_theta_full 0.989
_diffrn_measured_fraction_theta_max 0.989
_diffrn_measurement_device_type 'STOE IPDS2'
_diffrn_measurement_method 'rotation method'
_diffrn_radiation_monochromator graphite
_diffrn_radiation_probe x-ray
_diffrn_radiation_type MoK\a
_diffrn_radiation_wavelength 0.71073
_diffrn_reflns_av_R_equivalents 0.0744
_diffrn_reflns_av_unetI/netI 0.0664
_diffrn_reflns_Laue_measured_fraction_full 0.989
_diffrn_reflns_Laue_measured_fraction_max 0.989
_diffrn_reflns_limit_h_max 8
_diffrn_reflns_limit_h_min -8
_diffrn_reflns_limit_k_max 10
_diffrn_reflns_limit_k_min -10
_diffrn_reflns_limit_l_max 26
_diffrn_reflns_limit_l_min -26
_diffrn_reflns_number 16895
_diffrn_reflns_point_group_measured_fraction_full 0.984
_diffrn_reflns_point_group_measured_fraction_max 0.984
_diffrn_reflns_theta_full 25.181
_diffrn_reflns_theta_max 25.181
_diffrn_reflns_theta_min 1.819
_diffrn_source 'fine-focus sealed tube'
_diffrn_source_type 'Stoe IPDS2'
_exptl_absorpt_coefficient_mu 0.420
_exptl_absorpt_correction_T_max 0.9071
_exptl_absorpt_correction_T_min 0.7975
_exptl_absorpt_correction_type integration
_exptl_absorpt_process_details
;
STOE X-Red32, absorption correction by Gaussian integration, analogous to
P. Coppens, "The Evaluation of Absorption and Extinction in Single-Crystal
Structure Analysis", published in
F. R. Ahmed (Editor), "Crystallographic Computing",
Munksgaard, Copenhagen (1970), 255 - 270
Afterwards scaling of reflection intensities was performed within STOE LANA.
J. Koziskova, F. Hahn, J. Richter, J. Kozisek, "Comparison of different
absorption corrections on the model structure of tetrakis(\m~2~-acetato)-
diaqua-di-copper(II)", Acta Chimica Slovaca, vol. 9, no. 2, 2016, pp. 136 - 140.
;
_exptl_crystal_colour 'orangish brown'
_exptl_crystal_colour_modifier orangish
_exptl_crystal_colour_primary brown
_exptl_crystal_density_diffrn 1.366
_exptl_crystal_description plate
_exptl_crystal_F_000 568
_exptl_crystal_recrystallization_method 'The material was recrystallised from ethanol by slow evaporation'
_exptl_crystal_size_max 0.26
_exptl_crystal_size_mid 0.137
_exptl_crystal_size_min 0.07
_refine_diff_density_max 1.064
_refine_diff_density_min -0.316
_refine_diff_density_rms 0.075
_refine_ls_abs_structure_details
;
 Flack x determined using 1217 quotients [(I+)-(I-)]/[(I+)+(I-)]
 (Parsons, Flack and Wagner, Acta Cryst. B69 (2013) 249-259).
;
_refine_ls_abs_structure_Flack 0.019(17)
_refine_ls_extinction_method none
_refine_ls_goodness_of_fit_ref 1.003
_refine_ls_hydrogen_treatment constr
_refine_ls_matrix_type full
_refine_ls_number_parameters 340
_refine_ls_number_reflns 4671
_refine_ls_number_restraints 3
_refine_ls_restrained_S_all 1.003
_refine_ls_R_factor_all 0.0880
_refine_ls_R_factor_gt 0.0643
_refine_ls_shift/su_max 0.000
_refine_ls_shift/su_mean 0.000
_refine_ls_structure_factor_coef Fsqd
_refine_ls_weighting_details 'w=1/[\s^2^(Fo^2^)+(0.0992P)^2^] where P=(Fo^2^+2Fc^2^)/3'
_refine_ls_weighting_scheme calc
_refine_ls_wR_factor_gt 0.1478
_refine_ls_wR_factor_ref 0.1607
_reflns_Friedel_coverage 0.855
_reflns_Friedel_fraction_full 0.979
_reflns_Friedel_fraction_max 0.979
_reflns_number_gt 3448
_reflns_number_total 4671
_reflns_threshold_expression 'I > 2\s(I)'
_cod_data_source_file c9nj01815h2.cif
_cod_data_source_block mm-3
_cod_database_code 7058541
_shelx_shelxl_version_number 2017/1
_shelx_space_group_comment
;
The symmetry employed for this shelxl refinement is uniquely defined
by the following loop, which should always be used as a source of
symmetry information in preference to the above space-group names.
They are only intended as comments.
;
_shelx_estimated_absorpt_t_max 0.971
_shelx_estimated_absorpt_t_min 0.899
_olex2_refinement_description
;
1. Fixed Uiso
 At 1.2 times of:
  All C(H) groups, All C(H,H) groups, All N(H) groups
 At 1.5 times of:
  All C(H,H,H) groups, All O(H) groups
2. Restrained distances
 H5A-O5
 0.95 with sigma of 0.02
 N5-H5B
 0.9 with sigma of 0.02
3.a Ternary CH refined with riding coordinates and stretchable bonds:
 N5(H5B)
3.b Secondary CH2 refined with riding coordinates:
 C21(H21A,H21B), C23(H23A,H23B), C25(H25A,H25B)
3.c Aromatic/amide H refined with riding coordinates:
 C3(H3), C4(H4), C5(H5), C6(H6), C8(H8), C10(H10), C13(H13), C14(H14),
 C15(H15), C16(H16), C17(H17), C18(H18), C19(H19)
3.d Idealised Me refined as rotating group:
 C22(H22A,H22B,H22C), C24(H24A,H24B,H24C), C26(H26A,H26B,H26C)
3.e Idealised tetrahedral OH refined as rotating group with stretchable bonds:
 O5(H5A)
;
_olex2_diffrn_ambient_temperature_device 'Oxford Cryosystems'
_olex2_exptl_crystal_mounting_method 'The crystal was mounted on a loop in oil'
_olex2_submission_special_instructions 'No special instructions were received'

loop_
_space_group_symop_operation_xyz
'x, y, z'
'-x, y+1/2, -z'

loop_
_atom_site_label
_atom_site_type_symbol
_atom_site_fract_x
_atom_site_fract_y
_atom_site_fract_z
_atom_site_U_iso_or_equiv
_atom_site_adp_type
_atom_site_occupancy
_atom_site_site_symmetry_order
_atom_site_calc_flag
_atom_site_refinement_flags_posn
C1 C 0.3350(11) 0.7412(10) 0.1266(3) 0.0438(17) Uani 1 1 d .
C2 C 0.3067(11) 0.8246(10) 0.0696(3) 0.0432(17) Uani 1 1 d .
C3 C 0.4668(12) 0.8629(11) 0.0351(4) 0.053(2) Uani 1 1 d .
H3 H 0.593292 0.833313 0.048541 0.064 Uiso 1 1 calc R
C4 C 0.4456(14) 0.9419(12) -0.0177(4) 0.063(2) Uani 1 1 d .
H4 H 0.556132 0.968046 -0.040454 0.076 Uiso 1 1 calc R
C5 C 0.2619(14) 0.9832(11) -0.0374(4) 0.061(2) Uani 1 1 d .
H5 H 0.247055 1.035591 -0.074574 0.073 Uiso 1 1 calc R
C6 C 0.1028(14) 0.9514(11) -0.0055(4) 0.056(2) Uani 1 1 d .
H6 H -0.021461 0.984914 -0.019583 0.067 Uiso 1 1 calc R
C7 C 0.1203(12) 0.8680(10) 0.0490(4) 0.0495(19) Uani 1 1 d .
C8 C 0.1096(11) 0.6204(8) 0.2511(3) 0.0416(18) Uani 1 1 d .
H8 H -0.014973 0.663805 0.242706 0.050 Uiso 1 1 calc R
C9 C 0.1386(11) 0.5372(9) 0.3055(3) 0.0466(19) Uani 1 1 d .
C10 C -0.0117(13) 0.5355(10) 0.3466(3) 0.0498(19) Uani 1 1 d .
H10 H -0.127684 0.592114 0.338156 0.060 Uiso 1 1 calc R
C11 C 0.0057(12) 0.4527(11) 0.3993(4) 0.053(2) Uani 1 1 d .
C12 C -0.2977(13) 0.4251(12) 0.5242(4) 0.060(2) Uani 1 1 d .
C13 C -0.4582(14) 0.5146(13) 0.5116(4) 0.066(3) Uani 1 1 d .
H13 H -0.464757 0.573794 0.475758 0.079 Uiso 1 1 calc R
C14 C -0.6114(15) 0.5191(15) 0.5511(4) 0.075(3) Uani 1 1 d .
H14 H -0.721074 0.583713 0.543292 0.090 Uiso 1 1 calc R
C15 C -0.6015(17) 0.4284(14) 0.6019(4) 0.075(3) Uani 1 1 d .
H15 H -0.709448 0.425380 0.627699 0.090 Uiso 1 1 calc R
C16 C -0.440(2) 0.3427(15) 0.6157(5) 0.085(3) Uani 1 1 d .
H16 H -0.434420 0.282806 0.651379 0.102 Uiso 1 1 calc R
C17 C -0.284(2) 0.3430(15) 0.5782(5) 0.081(3) Uani 1 1 d .
H17 H -0.168826 0.288006 0.588660 0.097 Uiso 1 1 calc R
C18 C 0.1742(16) 0.3716(13) 0.4107(4) 0.066(3) Uani 1 1 d .
H18 H 0.186341 0.314347 0.446898 0.080 Uiso 1 1 calc R
C19 C 0.3257(14) 0.3702(11) 0.3717(4) 0.059(2) Uani 1 1 d .
H19 H 0.439423 0.311338 0.380799 0.070 Uiso 1 1 calc R
C20 C 0.3125(11) 0.4565(10) 0.3181(3) 0.0463(18) Uani 1 1 d .
N1 N -0.1319(13) 0.4080(10) 0.4876(4) 0.065(2) Uani 1 1 d .
N2 N -0.1581(11) 0.4710(10) 0.4387(3) 0.0582(18) Uani 1 1 d .
N3 N 0.2447(8) 0.6393(7) 0.2129(3) 0.0401(14) Uani 1 1 d .
N4 N 0.1824(9) 0.7203(8) 0.1608(3) 0.0454(15) Uani 1 1 d .
O1 O 0.5050(7) 0.6899(7) 0.1412(2) 0.0477(13) Uani 1 1 d .
O2 O 0.4572(8) 0.4511(6) 0.2799(2) 0.0502(13) Uani 1 1 d .
O3 O 0.6532(8) 0.7259(6) 0.2564(2) 0.0461(12) Uani 1 1 d .
O4 O 0.7112(8) 0.4694(6) 0.1942(2) 0.0517(14) Uani 1 1 d .
O5 O -0.0439(8) 0.8336(8) 0.0779(3) 0.0552(14) Uani 1 1 d D
H5A H -0.013(2) 0.772(11) 0.112(3) 0.083 Uiso 1 1 calc DGR
V1 V 0.54676(16) 0.58943(14) 0.21950(5) 0.0394(3) Uani 1 1 d .
C21 C 0.7032(14) 0.0642(12) 0.1824(5) 0.068(3) Uani 1 1 d .
H21A H 0.657355 0.074815 0.140418 0.081 Uiso 1 1 calc R
H21B H 0.758027 -0.041791 0.187333 0.081 Uiso 1 1 calc R
C22 C 0.5378(14) 0.0811(19) 0.2216(6) 0.092(3) Uani 1 1 d .
H22A H 0.570628 0.037183 0.260874 0.138 Uiso 1 1 calc GR
H22B H 0.425561 0.025540 0.204347 0.138 Uiso 1 1 calc GR
H22C H 0.505922 0.191770 0.225810 0.138 Uiso 1 1 calc GR
C23 C 0.9317(19) 0.1742(13) 0.2557(7) 0.092(4) Uani 1 1 d .
H23A H 0.823593 0.201062 0.282393 0.110 Uiso 1 1 calc R
H23B H 1.033077 0.255225 0.261011 0.110 Uiso 1 1 calc R
C24 C 1.017(2) 0.0179(16) 0.2758(8) 0.104(5) Uani 1 1 d .
H24A H 0.922342 -0.065097 0.267626 0.156 Uiso 1 1 calc GR
H24B H 1.047101 0.021602 0.318692 0.156 Uiso 1 1 calc GR
H24C H 1.136212 -0.002917 0.253863 0.156 Uiso 1 1 calc GR
C25 C 1.0062(17) 0.1642(15) 0.1436(6) 0.085(3) Uani 1 1 d .
H25A H 1.084339 0.068714 0.150374 0.102 Uiso 1 1 calc R
H25B H 0.934205 0.151880 0.105237 0.102 Uiso 1 1 calc R
C26 C 1.137(2) 0.2972(15) 0.1394(6) 0.093(4) Uani 1 1 d .
H26A H 1.062062 0.389701 0.127320 0.139 Uiso 1 1 calc GR
H26B H 1.235628 0.275512 0.109581 0.139 Uiso 1 1 calc GR
H26C H 1.199817 0.315853 0.178273 0.139 Uiso 1 1 calc GR
N5 N 0.8594(11) 0.1805(8) 0.1942(4) 0.065(2) Uani 1 1 d D
H5B H 0.804(2) 0.275(3) 0.1896(4) 0.078 Uiso 1 1 calc DGR

loop_
_atom_site_aniso_label
_atom_site_aniso_U_11
_atom_site_aniso_U_22
_atom_site_aniso_U_33
_atom_site_aniso_U_23
_atom_site_aniso_U_13
_atom_site_aniso_U_12
C1 0.041(4) 0.045(4) 0.046(4) -0.005(3) 0.008(3) 0.000(3)
C2 0.046(4) 0.040(4) 0.044(4) 0.005(3) 0.006(3) 0.000(3)
C3 0.048(4) 0.053(5) 0.058(5) 0.008(4) 0.010(4) 0.011(4)
C4 0.060(5) 0.069(6) 0.062(5) 0.023(5) 0.016(4) 0.008(5)
C5 0.071(6) 0.054(6) 0.058(5) 0.010(4) 0.014(4) 0.006(4)
C6 0.065(5) 0.057(5) 0.045(4) 0.005(4) -0.006(4) 0.008(4)
C7 0.046(4) 0.048(5) 0.055(5) -0.010(4) 0.007(4) -0.001(4)
C8 0.040(3) 0.032(5) 0.053(4) 0.002(3) 0.000(3) -0.002(3)
C9 0.046(4) 0.050(5) 0.044(4) -0.004(3) 0.005(3) -0.012(3)
C10 0.054(4) 0.051(5) 0.045(4) 0.004(3) 0.002(3) -0.002(3)
C11 0.054(5) 0.060(5) 0.046(4) 0.000(4) 0.010(4) -0.008(4)
C12 0.054(5) 0.073(6) 0.053(5) -0.007(4) 0.013(4) -0.006(5)
C13 0.064(5) 0.092(7) 0.042(4) 0.000(4) 0.008(4) -0.006(5)
C14 0.069(6) 0.097(8) 0.059(6) -0.001(5) 0.011(5) 0.003(5)
C15 0.086(7) 0.082(7) 0.059(6) -0.008(5) 0.027(5) -0.003(6)
C16 0.121(10) 0.076(7) 0.058(6) 0.010(5) 0.032(6) 0.003(8)
C17 0.107(9) 0.069(7) 0.067(6) 0.019(5) 0.014(6) 0.007(7)
C18 0.083(7) 0.073(7) 0.043(5) 0.009(4) 0.006(5) -0.011(6)
C19 0.061(5) 0.060(6) 0.054(5) 0.013(4) 0.000(4) -0.003(5)
C20 0.047(4) 0.042(4) 0.050(4) 0.005(3) 0.002(3) -0.009(4)
N1 0.076(5) 0.058(5) 0.062(5) 0.009(4) -0.004(4) -0.004(4)
N2 0.063(4) 0.064(5) 0.048(4) 0.013(3) 0.005(3) -0.001(4)
N3 0.039(3) 0.045(4) 0.037(3) -0.006(2) 0.010(2) -0.008(2)
N4 0.045(3) 0.050(4) 0.042(3) 0.010(3) 0.005(3) 0.000(3)
O1 0.042(3) 0.056(4) 0.045(3) 0.005(2) 0.009(2) 0.007(3)
O2 0.051(3) 0.047(3) 0.053(3) 0.010(3) 0.008(2) 0.003(3)
O3 0.050(3) 0.036(3) 0.052(3) -0.004(2) 0.005(2) -0.006(2)
O4 0.060(3) 0.042(3) 0.053(3) 0.002(3) 0.011(3) 0.012(3)
O5 0.045(3) 0.066(4) 0.054(3) 0.008(3) 0.001(2) 0.000(3)
V1 0.0410(6) 0.0360(6) 0.0414(6) -0.0004(7) 0.0049(4) 0.0013(7)
C21 0.071(5) 0.044(6) 0.088(6) -0.005(5) 0.010(4) -0.007(5)
C22 0.059(5) 0.060(6) 0.158(10) 0.004(9) 0.005(5) -0.007(6)
C23 0.088(9) 0.036(6) 0.151(12) -0.011(6) -0.017(8) -0.003(5)
C24 0.081(8) 0.062(7) 0.168(15) 0.015(8) 0.006(9) 0.006(6)
C25 0.082(7) 0.065(6) 0.108(8) -0.014(6) 0.019(6) 0.003(6)
C26 0.112(9) 0.069(8) 0.099(8) 0.012(6) 0.020(7) 0.010(7)
N5 0.055(4) 0.033(4) 0.107(6) -0.004(4) 0.008(4) 0.006(3)

loop_
_atom_type_symbol
_atom_type_description
_atom_type_scat_dispersion_real
_atom_type_scat_dispersion_imag
_atom_type_scat_source
C C 0.0033 0.0016 'International Tables Vol C Tables 4.2.6.8 and 6.1.1.4'
H H 0.0000 0.0000 'International Tables Vol C Tables 4.2.6.8 and 6.1.1.4'
N N 0.0061 0.0033 'International Tables Vol C Tables 4.2.6.8 and 6.1.1.4'
O O 0.0106 0.0060 'International Tables Vol C Tables 4.2.6.8 and 6.1.1.4'
V V 0.3005 0.5294 'International Tables Vol C Tables 4.2.6.8 and 6.1.1.4'

loop_
_geom_angle_atom_site_label_1
_geom_angle_atom_site_label_2
_geom_angle_atom_site_label_3
_geom_angle
N4 C1 C2 118.3(7)
O1 C1 C2 119.4(6)
O1 C1 N4 122.3(7)
C3 C2 C1 120.0(7)
C3 C2 C7 118.8(7)
C7 C2 C1 121.2(7)
C2 C3 H3 119.3
C4 C3 C2 121.5(8)
C4 C3 H3 119.3
C3 C4 H4 120.4
C3 C4 C5 119.1(8)
C5 C4 H4 120.4
C4 C5 H5 119.0
C6 C5 C4 121.9(8)
C6 C5 H5 119.0
C5 C6 H6 119.9
C5 C6 C7 120.2(8)
C7 C6 H6 119.9
C2 C7 C6 118.5(7)
O5 C7 C2 123.7(7)
O5 C7 C6 117.8(8)
C9 C8 H8 118.6
N3 C8 H8 118.6
N3 C8 C9 122.8(7)
C10 C9 C8 118.4(7)
C10 C9 C20 120.0(7)
C20 C9 C8 121.6(7)
C9 C10 H10 119.5
C11 C10 C9 121.0(8)
C11 C10 H10 119.5
C10 C11 N2 114.0(8)
C18 C11 C10 118.7(8)
C18 C11 N2 127.2(8)
C13 C12 C17 120.0(9)
C13 C12 N1 126.2(8)
C17 C12 N1 113.8(9)
C12 C13 H13 119.9
C12 C13 C14 120.2(9)
C14 C13 H13 119.9
C13 C14 H14 120.5
C15 C14 C13 118.9(11)
C15 C14 H14 120.5
C14 C15 H15 119.4
C16 C15 C14 121.2(10)
C16 C15 H15 119.4
C15 C16 H16 120.0
C15 C16 C17 120.1(11)
C17 C16 H16 120.0
C12 C17 H17 120.3
C16 C17 C12 119.4(12)
C16 C17 H17 120.3
C11 C18 H18 118.8
C11 C18 C19 122.3(9)
C19 C18 H18 118.8
C18 C19 H19 120.0
C18 C19 C20 119.9(9)
C20 C19 H19 120.0
C9 C20 C19 118.1(7)
O2 C20 C9 122.2(7)
O2 C20 C19 119.6(8)
N2 N1 C12 111.2(8)
N1 N2 C11 113.0(8)
C8 N3 N4 113.5(6)
C8 N3 V1 130.3(5)
N4 N3 V1 115.9(4)
C1 N4 N3 108.1(6)
C1 O1 V1 119.5(4)
C20 O2 V1 133.8(5)
C7 O5 H5A 109.5
O1 V1 N3 73.9(2)
O2 V1 N3 81.2(2)
O2 V1 O1 149.1(2)
O3 V1 N3 109.0(3)
O3 V1 O1 101.4(3)
O3 V1 O2 103.8(3)
O3 V1 O4 109.1(3)
O4 V1 N3 141.5(3)
O4 V1 O1 93.3(2)
O4 V1 O2 95.1(3)
H21A C21 H21B 107.7
C22 C21 H21A 108.9
C22 C21 H21B 108.9
C22 C21 N5 113.3(10)
N5 C21 H21A 108.9
N5 C21 H21B 108.9
C21 C22 H22A 109.5
C21 C22 H22B 109.5
C21 C22 H22C 109.5
H22A C22 H22B 109.5
H22A C22 H22C 109.5
H22B C22 H22C 109.5
H23A C23 H23B 107.4
C24 C23 H23A 108.4
C24 C23 H23B 108.4
N5 C23 H23A 108.4
N5 C23 H23B 108.4
N5 C23 C24 115.7(11)
C23 C24 H24A 109.5
C23 C24 H24B 109.5
C23 C24 H24C 109.5
H24A C24 H24B 109.5
H24A C24 H24C 109.5
H24B C24 H24C 109.5
H25A C25 H25B 107.8
C26 C25 H25A 109.0
C26 C25 H25B 109.0
C26 C25 N5 113.0(10)
N5 C25 H25A 109.0
N5 C25 H25B 109.0
C25 C26 H26A 109.5
C25 C26 H26B 109.5
C25 C26 H26C 109.5
H26A C26 H26B 109.5
H26A C26 H26C 109.5
H26B C26 H26C 109.5
C21 N5 C25 106.8(8)
C21 N5 H5B 106.2
C23 N5 C21 112.1(8)
C23 N5 C25 118.4(9)
C23 N5 H5B 106.2
C25 N5 H5B 106.2

loop_
_geom_bond_atom_site_label_1
_geom_bond_atom_site_label_2
_geom_bond_distance
C1 C2 1.474(11)
C1 N4 1.324(9)
C1 O1 1.286(9)
C2 C3 1.397(11)
C2 C7 1.404(11)
C3 H3 0.9500
C3 C4 1.368(12)
C4 H4 0.9500
C4 C5 1.377(13)
C5 H5 0.9500
C5 C6 1.346(13)
C6 H6 0.9500
C6 C7 1.420(12)
C7 O5 1.344(10)
C8 H8 0.9500
C8 C9 1.423(11)
C8 N3 1.286(9)
C9 C10 1.397(12)
C9 C20 1.406(12)
C10 H10 0.9500
C10 C11 1.381(12)
C11 C18 1.371(14)
C11 N2 1.452(11)
C12 C13 1.370(14)
C12 C17 1.400(14)
C12 N1 1.424(12)
C13 H13 0.9500
C13 C14 1.389(14)
C14 H14 0.9500
C14 C15 1.378(15)
C15 H15 0.9500
C15 C16 1.366(17)
C16 H16 0.9500
C16 C17 1.371(16)
C17 H17 0.9500
C18 H18 0.9500
C18 C19 1.373(14)
C19 H19 0.9500
C19 C20 1.411(12)
C20 O2 1.327(9)
N1 N2 1.233(10)
N3 N4 1.416(8)
N3 V1 2.124(6)
O1 V1 1.970(5)
O2 V1 1.910(5)
O3 V1 1.603(5)
O4 V1 1.639(5)
O5 H5A 0.95(3)
C21 H21A 0.9900
C21 H21B 0.9900
C21 C22 1.457(15)
C21 N5 1.487(12)
C22 H22A 0.9800
C22 H22B 0.9800
C22 H22C 0.9800
C23 H23A 0.9900
C23 H23B 0.9900
C23 C24 1.528(17)
C23 N5 1.456(16)
C24 H24A 0.9800
C24 H24B 0.9800
C24 H24C 0.9800
C25 H25A 0.9900
C25 H25B 0.9900
C25 C26 1.456(18)
C25 N5 1.538(13)
C26 H26A 0.9800
C26 H26B 0.9800
C26 H26C 0.9800
N5 H5B 0.90(3)

loop_
_geom_hbond_atom_site_label_D
_geom_hbond_atom_site_label_H
_geom_hbond_atom_site_label_A
_geom_hbond_distance_DH
_geom_hbond_distance_HA
_geom_hbond_distance_DA
_geom_hbond_angle_DHA
_geom_hbond_publ_flag
O5 H5A N4 0.95 1.77 2.591(8) 142.2 yes
N5 H5B O4 0.90 1.79 2.680(9) 169.3 yes

loop_
_geom_torsion_atom_site_label_1
_geom_torsion_atom_site_label_2
_geom_torsion_atom_site_label_3
_geom_torsion_atom_site_label_4
_geom_torsion
C1 C2 C3 C4 -179.2(8)
C1 C2 C7 C6 178.5(8)
C1 C2 C7 O5 -2.2(13)
C2 C1 N4 N3 -179.6(6)
C2 C1 O1 V1 176.4(5)
C2 C3 C4 C5 -0.7(15)
C3 C2 C7 C6 -1.1(12)
C3 C2 C7 O5 178.2(8)
C3 C4 C5 C6 1.7(16)
C4 C5 C6 C7 -2.4(15)
C5 C6 C7 C2 2.1(13)
C5 C6 C7 O5 -177.3(8)
C7 C2 C3 C4 0.4(13)
C8 C9 C10 C11 177.9(8)
C8 C9 C20 C19 -176.8(8)
C8 C9 C20 O2 -1.2(12)
C8 N3 N4 C1 176.2(6)
C9 C8 N3 N4 177.6(7)
C9 C8 N3 V1 -9.4(11)
C9 C10 C11 C18 0.0(13)
C9 C10 C11 N2 176.3(8)
C9 C20 O2 V1 29.3(12)
C10 C9 C20 C19 2.5(11)
C10 C9 C20 O2 178.1(7)
C10 C11 C18 C19 0.2(15)
C10 C11 N2 N1 -173.7(8)
C11 C18 C19 C20 1.1(16)
C12 C13 C14 C15 -2.1(16)
C12 N1 N2 C11 -178.4(8)
C13 C12 C17 C16 5.5(17)
C13 C12 N1 N2 -7.7(14)
C13 C14 C15 C16 4.3(17)
C14 C15 C16 C17 -1.5(19)
C15 C16 C17 C12 -3.4(19)
C17 C12 C13 C14 -2.7(16)
C17 C12 N1 N2 174.1(9)
C18 C11 N2 N1 2.2(14)
C18 C19 C20 C9 -2.4(13)
C18 C19 C20 O2 -178.1(9)
C19 C20 O2 V1 -155.1(7)
C20 C9 C10 C11 -1.4(12)
N1 C12 C13 C14 179.2(10)
N1 C12 C17 C16 -176.2(11)
N2 C11 C18 C19 -175.6(10)
N3 C8 C9 C10 174.1(7)
N3 C8 C9 C20 -6.6(12)
N4 C1 C2 C3 173.6(8)
N4 C1 C2 C7 -6.0(12)
N4 C1 O1 V1 -4.4(10)
O1 C1 C2 C3 -7.2(12)
O1 C1 C2 C7 173.2(7)
O1 C1 N4 N3 1.2(10)
V1 N3 N4 C1 2.2(7)
C22 C21 N5 C23 57.4(13)
C22 C21 N5 C25 -171.3(11)
C24 C23 N5 C21 59.2(13)
C24 C23 N5 C25 -66.0(14)
C26 C25 N5 C21 163.7(10)
C26 C25 N5 C23 -68.6(13)
